data_7020819
loop_
_publ_author_name
'David, Tom\'a\<s'
'Proch\'azkov\'a, So\<na'
'Havl\'i\<ckov\'a, Jana'
'Kotek, Jan'
'Kub\'i\<cek, Vojt\<ech'
'Hermann, Petr'
'Luke\<s, Ivan'

_publ_section_title
;
 Methylene-bis[(aminomethyl)phosphinic acids]: synthesis, acid-base and
 coordination properties.
;
_journal_issue 7
_journal_name_full 'Dalton transactions (Cambridge, England : 2003)'
_journal_page_first 2414
_journal_page_last 2422
_journal_paper_doi 10.1039/c2dt32045b
_journal_volume 42
_journal_year 2013
_chemical_compound_source 'synthesized by the authors'
_chemical_formula_moiety 'C3 H12 N2 O4 P2, H2 O'
_chemical_formula_sum 'C3 H14 N2 O5 P2'
_chemical_formula_weight 220.10
_chemical_name_systematic
;
?
;
_space_group_IT_number 60
_symmetry_cell_setting orthorhombic
_symmetry_space_group_name_Hall '-P 2n 2ab'
_symmetry_space_group_name_H-M 'P b c n'
_atom_sites_solution_hydrogens difmap
_atom_sites_solution_primary direct
_atom_sites_solution_secondary difmap
_audit_creation_method SHELXL-97
_cell_angle_alpha 90.00
_cell_angle_beta 90.00
_cell_angle_gamma 90.00
_cell_formula_units_Z 4
_cell_length_a 11.5649(4)
_cell_length_b 8.9009(3)
_cell_length_c 8.3936(3)
_cell_measurement_reflns_used 3970
_cell_measurement_temperature 150(1)
_cell_measurement_theta_max 27.5
_cell_measurement_theta_min 3.5
_cell_volume 864.02(5)
_computing_cell_refinement 'Bruker SAINT'
_computing_data_collection 'Bruker APEX2'
_computing_data_reduction 'Bruker SAINT'
_computing_molecular_graphics 'Bruker SHELXTL'
_computing_publication_material 'Bruker SHELXTL'
_computing_structure_refinement 'SHELXL-97 (Sheldrick, 2008)'
_computing_structure_solution 'SHELXS-97 (Sheldrick, 2008)'
_diffrn_ambient_temperature 150(1)
_diffrn_measured_fraction_theta_full 1.000
_diffrn_measured_fraction_theta_max 1.000
_diffrn_measurement_device_type 'Bruker APEX-II CCD'
_diffrn_measurement_method '\f and \w scans'
_diffrn_radiation_monochromator graphite
_diffrn_radiation_source 'fine-focus sealed tube'
_diffrn_radiation_type MoK\a
_diffrn_radiation_wavelength 0.71073
_diffrn_reflns_av_R_equivalents 0.0151
_diffrn_reflns_av_sigmaI/netI 0.0098
_diffrn_reflns_limit_h_max 15
_diffrn_reflns_limit_h_min -15
_diffrn_reflns_limit_k_max 11
_diffrn_reflns_limit_k_min -11
_diffrn_reflns_limit_l_max 10
_diffrn_reflns_limit_l_min -10
_diffrn_reflns_number 5904
_diffrn_reflns_theta_full 27.47
_diffrn_reflns_theta_max 27.47
_diffrn_reflns_theta_min 2.89
_diffrn_standards_number 0
_exptl_absorpt_coefficient_mu 0.493
_exptl_absorpt_correction_T_max 0.9078
_exptl_absorpt_correction_T_min 0.7889
_exptl_absorpt_correction_type multi-scan
_exptl_absorpt_process_details 'Bruker SADABS'
_exptl_crystal_colour colourless
_exptl_crystal_density_diffrn 1.692
_exptl_crystal_density_method 'not measured'
_exptl_crystal_description prism
_exptl_crystal_F_000 464
_exptl_crystal_size_max 0.50
_exptl_crystal_size_mid 0.45
_exptl_crystal_size_min 0.20
_refine_diff_density_max 0.325
_refine_diff_density_min -0.368
_refine_diff_density_rms 0.059
_refine_ls_extinction_method none
_refine_ls_goodness_of_fit_ref 1.127
_refine_ls_hydrogen_treatment constr
_refine_ls_matrix_type full
_refine_ls_number_parameters 56
_refine_ls_number_reflns 993
_refine_ls_number_restraints 0
_refine_ls_restrained_S_all 1.127
_refine_ls_R_factor_all 0.0246
_refine_ls_R_factor_gt 0.0232
_refine_ls_shift/su_max 0.000
_refine_ls_shift/su_mean 0.000
_refine_ls_structure_factor_coef Fsqd
_refine_ls_weighting_details 'calc w=1/[\s^2^(Fo^2^)+(0.0395P)^2^+0.4459P] where P=(Fo^2^+2Fc^2^)/3'
_refine_ls_weighting_scheme calc
_refine_ls_wR_factor_gt 0.0690
_refine_ls_wR_factor_ref 0.0702
_reflns_number_gt 944
_reflns_number_total 993
_reflns_threshold_expression >2sigma(I)
_cod_data_source_file c2dt32045b.txt
_cod_data_source_block bampin
_cod_original_sg_symbol_H-M Pbcn
_cod_database_code 7020819

loop_
_symmetry_equiv_pos_as_xyz
'x, y, z'
'x+1/2, -y+1/2, -z'
'-x, y, -z+1/2'
'-x+1/2, -y+1/2, z+1/2'
'-x, -y, -z'
'-x-1/2, y-1/2, z'
'x, -y, z-1/2'
'x-1/2, y-1/2, -z-1/2'

loop_
_atom_site_label
_atom_site_type_symbol
_atom_site_fract_x
_atom_site_fract_y
_atom_site_fract_z
_atom_site_U_iso_or_equiv
_atom_site_adp_type
_atom_site_occupancy
_atom_site_symmetry_multiplicity
_atom_site_calc_flag
_atom_site_refinement_flags
N1 N 0.64380(10) 0.11311(13) 0.36209(13) 0.0152(2) Uani 1 1 d .
H11 H 0.5748 0.1369 0.4050 0.018 Uiso 1 1 d R
H12 H 0.6380 0.0540 0.2843 0.018 Uiso 1 1 d R
H13 H 0.6852 0.0743 0.4353 0.018 Uiso 1 1 d R
C2 C 0.69706(11) 0.25527(14) 0.30678(16) 0.0147(3) Uani 1 1 d .
H21 H 0.7753 0.2329 0.2651 0.018 Uiso 1 1 calc R
H22 H 0.7063 0.3230 0.3994 0.018 Uiso 1 1 calc R
P3 P 0.61570(3) 0.35363(4) 0.15329(3) 0.01007(13) Uani 1 1 d .
O31 O 0.69866(8) 0.46735(10) 0.08574(11) 0.0161(2) Uani 1 1 d .
O32 O 0.56423(8) 0.23700(10) 0.04358(10) 0.0154(2) Uani 1 1 d .
C4 C 0.5000 0.45630(19) 0.2500 0.0112(3) Uani 1 2 d S
H41 H 0.5357 0.5225 0.3310 0.013 Uiso 0.50 1 calc PR
H42 H 0.4643 0.5225 0.1690 0.013 Uiso 0.50 1 calc PR
O1W O 0.5000 0.12926(14) 0.7500 0.0213(3) Uani 1 2 d S
H1W H 0.5136 0.1835 0.8204 0.026 Uiso 1 1 d R

loop_
_atom_site_aniso_label
_atom_site_aniso_U_11
_atom_site_aniso_U_22
_atom_site_aniso_U_33
_atom_site_aniso_U_23
_atom_site_aniso_U_13
_atom_site_aniso_U_12
N1 0.0178(5) 0.0123(5) 0.0155(5) 0.0008(4) -0.0074(4) 0.0001(4)
C2 0.0121(6) 0.0151(6) 0.0168(6) 0.0013(5) -0.0032(5) -0.0006(4)
P3 0.0095(2) 0.0118(2) 0.00890(19) 0.00003(10) 0.00107(10) 0.00053(11)
O31 0.0147(4) 0.0158(4) 0.0177(5) 0.0011(4) 0.0066(3) -0.0008(3)
O32 0.0172(5) 0.0171(4) 0.0119(4) -0.0036(3) -0.0016(3) 0.0004(4)
C4 0.0108(7) 0.0107(7) 0.0122(7) 0.000 0.0018(6) 0.000
O1W 0.0343(8) 0.0134(6) 0.0161(6) 0.000 -0.0110(6) 0.000

loop_
_atom_type_symbol
_atom_type_description
_atom_type_scat_dispersion_real
_atom_type_scat_dispersion_imag
_atom_type_scat_source
C C 0.0033 0.0016 'International Tables Vol C Tables 4.2.6.8 and 6.1.1.4'
H H 0.0000 0.0000 'International Tables Vol C Tables 4.2.6.8 and 6.1.1.4'
N N 0.0061 0.0033 'International Tables Vol C Tables 4.2.6.8 and 6.1.1.4'
O O 0.0106 0.0060 'International Tables Vol C Tables 4.2.6.8 and 6.1.1.4'
P P 0.1023 0.0942 'International Tables Vol C Tables 4.2.6.8 and 6.1.1.4'

loop_
_geom_angle_atom_site_label_1
_geom_angle_atom_site_label_2
_geom_angle_atom_site_label_3
_geom_angle
_geom_angle_site_symmetry_1
C2 N1 H11 107.0 .
C2 N1 H12 108.9 .
H11 N1 H12 112.8 .
C2 N1 H13 109.8 .
H11 N1 H13 107.8 .
H12 N1 H13 110.5 .
N1 C2 P3 114.69(8) .
N1 C2 H21 108.6 .
P3 C2 H21 108.6 .
N1 C2 H22 108.6 .
P3 C2 H22 108.6 .
H21 C2 H22 107.6 .
O31 P3 O32 118.93(5) .
O31 P3 C4 107.47(6) .
O32 P3 C4 109.19(5) .
O31 P3 C2 105.11(6) .
O32 P3 C2 107.75(6) .
C4 P3 C2 107.90(5) .
P3 C4 P3 119.44(9) 3_655
P3 C4 H41 107.5 3_655
P3 C4 H41 107.5 .
P3 C4 H42 107.5 3_655
P3 C4 H42 107.5 .
H41 C4 H42 107.0 .

loop_
_geom_bond_atom_site_label_1
_geom_bond_atom_site_label_2
_geom_bond_distance
_geom_bond_site_symmetry_2
N1 C2 1.4818(16) .
N1 H11 0.9005 .
N1 H12 0.8413 .
N1 H13 0.8525 .
C2 P3 1.8198(13) .
C2 H21 0.9900 .
C2 H22 0.9900 .
P3 O31 1.5055(9) .
P3 O32 1.5100(9) .
P3 C4 1.8123(9) .
C4 P3 1.8123(9) 3_655
C4 H41 0.9900 .
C4 H42 0.9900 .
O1W H1W 0.7791 .
